data_2019908
loop_
_publ_author_name
'Lamberts, Kevin'
'\,Serb, Mihaela-Diana'
'Englert, Ulli'

_publ_section_title
;
 One- and two-dimensional polymers from proline and calcium bromide
;
_journal_coeditor_code YP3093
_journal_issue 4
_journal_name_full 'Acta Crystallographica Section C'
_journal_page_first
;
;
_journal_paper_doi 10.1107/S2053229615005008
_journal_volume 71
_journal_year 2015
_chemical_formula_iupac '[Ca Br2 (C5 H9 N1 O2)2]'
_chemical_formula_moiety 'C10 H18 Br2 Ca N2 O4'
_chemical_formula_sum 'C10 H18 Br2 Ca N2 O4'
_chemical_formula_weight 430.16
_chemical_name_systematic
;
Poly[dibromidobis(\m~2~-<i>L</i>-proline)calcium(II)]
;
_space_group_crystal_system monoclinic
_space_group_IT_number 5
_space_group_name_Hall 'C 2y'
_space_group_name_H-M_alt 'C 1 2 1'
_symmetry_space_group_name_Hall 'C 2y'
_symmetry_space_group_name_H-M 'C 1 2 1'
_atom_sites_solution_hydrogens mixed
_audit_creation_method SHELXL-2013
_cell_angle_alpha 90
_cell_angle_beta 95.553(3)
_cell_angle_gamma 90
_cell_formula_units_Z 4
_cell_length_a 20.598(4)
_cell_length_b 7.6790(14)
_cell_length_c 9.7974(17)
_cell_measurement_reflns_used 2371
_cell_measurement_temperature 100(2)
_cell_measurement_theta_max 24.50
_cell_measurement_theta_min 3.02
_cell_volume 1542.4(5)
_computing_cell_refinement
;
SAINT-Plus (Bruker, 2008)
;
_computing_data_collection
;
SMART (Bruker, 2001)
;
_computing_data_reduction
;
SAINT-Plus (Bruker, 2008)
;
_computing_molecular_graphics
;
PLATON (Spek, 2009)
;
_computing_publication_material
;
SHELXL2013 (Sheldrick, 2015)
;
_computing_structure_refinement
;
SHELXL2013 (Sheldrick, 2015)
;
_computing_structure_solution
;
SHELXS97 (Sheldrick, 2008)
;
_diffrn_ambient_temperature 100(2)
_diffrn_measured_fraction_theta_full 0.997
_diffrn_measured_fraction_theta_max 0.998
_diffrn_measurement_device_type 'Bruker d8 goniometer with an APEX CCD area detector'
_diffrn_measurement_method '\w scans'
_diffrn_radiation_type MoK\a
_diffrn_radiation_wavelength 0.71073
_diffrn_reflns_av_R_equivalents 0.0453
_diffrn_reflns_limit_h_max 27
_diffrn_reflns_limit_h_min -27
_diffrn_reflns_limit_k_max 10
_diffrn_reflns_limit_k_min -10
_diffrn_reflns_limit_l_max 12
_diffrn_reflns_limit_l_min -12
_diffrn_reflns_number 10314
_diffrn_reflns_theta_full 25.242
_diffrn_reflns_theta_max 28.001
_diffrn_reflns_theta_min 2.740
_exptl_absorpt_coefficient_mu 5.598
_exptl_absorpt_correction_T_max .7456
_exptl_absorpt_correction_T_min .5569
_exptl_absorpt_correction_type multi-scan
_exptl_absorpt_process_details
;
(SADABS; Bruker, 2008)
;
_exptl_crystal_colour colorless
_exptl_crystal_density_diffrn 1.852
_exptl_crystal_description needle
_exptl_crystal_F_000 856
_exptl_crystal_size_max 0.210
_exptl_crystal_size_mid 0.110
_exptl_crystal_size_min 0.100
_refine_diff_density_max 1.433
_refine_diff_density_min -0.794
_refine_ls_abs_structure_details
;
Flack <i>x</i> determined using 1392 quotients [(I+)-(I-)]/[(I+)+(I-)]
(Parsons & Flack, 2004)
;
_refine_ls_abs_structure_Flack 0.053(8)
_refine_ls_extinction_method none
_refine_ls_goodness_of_fit_ref 1.027
_refine_ls_hydrogen_treatment mixed
_refine_ls_matrix_type full
_refine_ls_number_parameters 184
_refine_ls_number_reflns 3717
_refine_ls_number_restraints 7
_refine_ls_restrained_S_all 1.026
_refine_ls_R_factor_all 0.0482
_refine_ls_R_factor_gt 0.0419
_refine_ls_shift/su_max 0.000
_refine_ls_shift/su_mean 0.000
_refine_ls_structure_factor_coef Fsqd
_refine_ls_weighting_details
;
w=1/[\s^2^(Fo^2^)+(0.0500P)^2^] where P=(Fo^2^+2Fc^2^)/3
;
_refine_ls_weighting_scheme calc
_refine_ls_wR_factor_gt 0.0947
_refine_ls_wR_factor_ref 0.0983
_reflns_number_gt 3368
_reflns_number_total 3717
_reflns_threshold_expression I>2\s(I)
_cod_data_source_file yp3093sup1.cif
_cod_data_source_block 2
_cod_database_code 2019908
_cod_database_fobs_code 2019908
_shelx_space_group_comment
;
The symmetry employed for this shelxl refinement is uniquely defined
by the following loop, which should always be used as a source of
symmetry information in preference to the above space-group names.
They are only intended as comments.
;
_shelx_estimated_absorpt_t_min 0.386
_shelx_estimated_absorpt_t_max 0.604
_shelxl_version_number 20.13

loop_
_space_group_symop_operation_xyz
'x, y, z'
'-x, y, -z'
'x+1/2, y+1/2, z'
'-x+1/2, y+1/2, -z'

loop_
_atom_site_type_symbol
_atom_site_label
_atom_site_fract_x
_atom_site_fract_y
_atom_site_fract_z
_atom_site_U_iso_or_equiv
_atom_site_adp_type
_atom_site_calc_flag
_atom_site_occupancy
Br Br1 0.37540(4) 1.09421(9) 0.15097(8) 0.02143(19) Uani d 1
Br Br2 0.10606(3) 1.00362(10) 0.25148(8) 0.02170(19) Uani d 1
Ca Ca1 0.24385(7) 1.07014(19) 0.24436(14) 0.0139(3) Uani d 1
O O1 0.2716(3) 0.9454(7) 0.4504(5) 0.0209(12) Uani d 1
O O2 0.2708(3) 0.8369(7) 0.6609(5) 0.0211(12) Uani d 1
C C1 0.2904(4) 0.9420(10) 0.5743(7) 0.0158(15) Uani d 1
C C3 0.4312(4) 1.0180(13) 0.7985(8) 0.0256(17) Uani d 1
H H3A 0.4409 0.9220 0.8647 0.031 Uiso calc 1
H H3B 0.4559 1.1229 0.8316 0.031 Uiso calc 1
C C2 0.3396(4) 1.0783(11) 0.6270(7) 0.0189(15) Uani d 1
H H2 0.3195 1.1961 0.6121 0.023 Uiso calc 1
C C4 0.4476(5) 0.9670(15) 0.6575(10) 0.041(3) Uani d 1
H H4A 0.4938 0.9928 0.6462 0.049 Uiso calc 1
H H4B 0.4396 0.8413 0.6411 0.049 Uiso calc 1
C C5 0.4034(4) 1.0742(15) 0.5621(8) 0.034(2) Uani d 1
H H5A 0.3974 1.0203 0.4699 0.041 Uiso calc 1
H H5B 0.4210 1.1932 0.5537 0.041 Uiso calc 1
N N1 0.3596(3) 1.0545(9) 0.7784(7) 0.0210(15) Uani d 1
H H1A 0.355(5) 1.158(7) 0.810(9) 0.025 Uiso d 1
H H1B 0.329(3) 1.018(13) 0.825(8) 0.025 Uiso d 1
O O3 0.2091(3) 1.2300(7) 0.0488(5) 0.0168(11) Uani d 1
O O4 0.2576(3) 1.3016(7) -0.1370(5) 0.0171(11) Uani d 1
C C6 0.2177(4) 1.2171(9) -0.0749(7) 0.0150(14) Uani d 1
C C7 0.1793(3) 1.0762(11) -0.1614(7) 0.0153(14) Uani d 1
H H8 0.2095 0.9779 -0.1773 0.018 Uiso calc 1
C C8 0.0625(4) 1.0712(17) -0.1556(9) 0.039(3) Uani d 1
H H9A 0.0524 1.1906 -0.1259 0.047 Uiso calc 1
H H9B 0.0258 0.9932 -0.1391 0.047 Uiso calc 1
C C9 0.0761(4) 1.0679(14) -0.3068(8) 0.034(2) Uani d 1
H H10A 0.0729 0.9483 -0.3445 0.041 Uiso calc 1
H H10B 0.0456 1.1447 -0.3632 0.041 Uiso calc 1
C C10 0.1457(4) 1.1358(10) -0.3005(8) 0.0232(17) Uani d 1
H H11A 0.1459 1.2644 -0.3072 0.028 Uiso calc 1
H H11B 0.1683 1.0871 -0.3766 0.028 Uiso calc 1
N N2 0.1246(3) 1.0075(10) -0.0836(6) 0.0183(12) Uani d 1
H H2A 0.119(4) 0.898(6) -0.098(9) 0.022 Uiso d 1
H H2B 0.123(4) 1.028(12) 0.003(5) 0.022 Uiso d 1

loop_
_atom_site_aniso_label
_atom_site_aniso_U_11
_atom_site_aniso_U_22
_atom_site_aniso_U_33
_atom_site_aniso_U_12
_atom_site_aniso_U_13
_atom_site_aniso_U_23
Br1 0.0230(4) 0.0175(4) 0.0243(4) 0.0003(3) 0.0049(3) 0.0019(3)
Br2 0.0191(3) 0.0229(4) 0.0238(4) 0.0015(3) 0.0057(3) 0.0023(3)
Ca1 0.0197(7) 0.0097(7) 0.0124(6) 0.0002(6) 0.0019(5) -0.0001(5)
O1 0.032(3) 0.018(3) 0.012(2) -0.002(2) -0.001(2) 0.000(2)
O2 0.033(3) 0.015(3) 0.016(3) -0.003(2) 0.005(2) 0.006(2)
C1 0.020(4) 0.014(3) 0.015(3) 0.006(3) 0.007(3) 0.004(3)
C3 0.023(4) 0.029(4) 0.024(4) 0.005(4) -0.001(3) -0.002(4)
C2 0.028(4) 0.017(3) 0.012(3) -0.004(3) 0.001(3) 0.000(3)
C4 0.030(5) 0.049(7) 0.045(6) 0.012(5) 0.014(4) 0.004(5)
C5 0.038(5) 0.047(6) 0.020(4) -0.015(5) 0.010(3) -0.002(4)
N1 0.023(3) 0.021(4) 0.019(3) 0.004(3) 0.000(3) -0.008(3)
O3 0.023(3) 0.011(2) 0.016(3) -0.001(2) 0.002(2) 0.003(2)
O4 0.021(3) 0.013(2) 0.018(3) 0.002(2) 0.006(2) 0.004(2)
C6 0.018(3) 0.009(3) 0.018(4) 0.004(3) 0.002(3) 0.004(3)
C7 0.016(3) 0.014(3) 0.017(3) 0.001(3) 0.008(3) 0.004(3)
C8 0.022(4) 0.071(8) 0.025(4) 0.004(5) 0.002(3) 0.012(5)
C9 0.034(5) 0.044(6) 0.023(4) -0.001(4) -0.002(3) 0.003(4)
C10 0.029(4) 0.018(4) 0.023(4) -0.001(3) 0.003(3) -0.007(3)
N2 0.023(3) 0.015(3) 0.017(3) -0.006(3) 0.005(2) 0.000(3)

loop_
_atom_type_symbol
_atom_type_description
_atom_type_scat_dispersion_real
_atom_type_scat_dispersion_imag
_atom_type_scat_source
C C 0.0033 0.0016 'International Tables Vol C Tables 4.2.6.8 and 6.1.1.4'
H H 0.0000 0.0000 'International Tables Vol C Tables 4.2.6.8 and 6.1.1.4'
Br Br -0.2901 2.4595 'International Tables Vol C Tables 4.2.6.8 and 6.1.1.4'
Ca Ca 0.2262 0.3064 'International Tables Vol C Tables 4.2.6.8 and 6.1.1.4'
N N 0.0061 0.0033 'International Tables Vol C Tables 4.2.6.8 and 6.1.1.4'
O O 0.0106 0.0060 'International Tables Vol C Tables 4.2.6.8 and 6.1.1.4'

loop_
_geom_angle_atom_site_label_1
_geom_angle_atom_site_label_2
_geom_angle_atom_site_label_3
_geom_angle_site_symmetry_1
_geom_angle_site_symmetry_3
_geom_angle
O1 Ca1 O2 . 4_556 92.8(2)
O1 Ca1 O4 . 4_545 91.1(2)
O2 Ca1 O4 4_556 4_545 171.5(2)
O1 Ca1 O3 . . 172.0(2)
O2 Ca1 O3 4_556 . 79.58(19)
O4 Ca1 O3 4_545 . 96.11(19)
O1 Ca1 Br2 . . 93.87(15)
O2 Ca1 Br2 4_556 . 88.84(15)
O4 Ca1 Br2 4_545 . 83.34(14)
O3 Ca1 Br2 . . 83.63(14)
O1 Ca1 Br1 . . 98.25(15)
O2 Ca1 Br1 4_556 . 103.42(15)
O4 Ca1 Br1 4_545 . 83.49(14)
O3 Ca1 Br1 . . 85.98(14)
Br2 Ca1 Br1 . . 162.24(6)
C1 O1 Ca1 . . 156.0(5)
C1 O2 Ca1 . 4_546 155.4(5)
O1 C1 O2 . . 125.5(7)
O1 C1 C2 . . 117.1(6)
O2 C1 C2 . . 117.3(6)
N1 C3 C4 . . 103.6(6)
N1 C3 H3A . . 111.0
C4 C3 H3A . . 111.0
N1 C3 H3B . . 111.0
C4 C3 H3B . . 111.0
H3A C3 H3B . . 109.0
C1 C2 N1 . . 111.2(6)
C1 C2 C5 . . 115.0(7)
N1 C2 C5 . . 104.1(6)
C1 C2 H2 . . 108.8
N1 C2 H2 . . 108.8
C5 C2 H2 . . 108.8
C5 C4 C3 . . 104.7(8)
C5 C4 H4A . . 110.8
C3 C4 H4A . . 110.8
C5 C4 H4B . . 110.8
C3 C4 H4B . . 110.8
H4A C4 H4B . . 108.9
C4 C5 C2 . . 104.5(7)
C4 C5 H5A . . 110.8
C2 C5 H5A . . 110.8
C4 C5 H5B . . 110.8
C2 C5 H5B . . 110.8
H5A C5 H5B . . 108.9
C3 N1 C2 . . 108.9(6)
C3 N1 H1A . . 105(6)
C2 N1 H1A . . 102(7)
C3 N1 H1B . . 129(6)
C2 N1 H1B . . 115(6)
H1A N1 H1B . . 91(9)
C6 O3 Ca1 . . 134.2(5)
C6 O4 Ca1 . 4 134.7(5)
O3 C6 O4 . . 126.4(7)
O3 C6 C7 . . 118.5(6)
O4 C6 C7 . . 115.0(6)
N2 C7 C10 . . 104.9(6)
N2 C7 C6 . . 109.5(6)
C10 C7 C6 . . 116.2(6)
N2 C7 H8 . . 108.7
C10 C7 H8 . . 108.7
C6 C7 H8 . . 108.7
N2 C8 C9 . . 102.9(7)
N2 C8 H9A . . 111.2
C9 C8 H9A . . 111.2
N2 C8 H9B . . 111.2
C9 C8 H9B . . 111.2
H9A C8 H9B . . 109.1
C10 C9 C8 . . 102.4(7)
C10 C9 H10A . . 111.3
C8 C9 H10A . . 111.3
C10 C9 H10B . . 111.3
C8 C9 H10B . . 111.3
H10A C9 H10B . . 109.2
C9 C10 C7 . . 106.0(6)
C9 C10 H11A . . 110.5
C7 C10 H11A . . 110.5
C9 C10 H11B . . 110.5
C7 C10 H11B . . 110.5
H11A C10 H11B . . 108.7
C8 N2 C7 . . 107.2(6)
C8 N2 H2A . . 98(6)
C7 N2 H2A . . 111(6)
C8 N2 H2B . . 107(6)
C7 N2 H2B . . 122(6)
H2A N2 H2B . . 109(9)

loop_
_geom_bond_atom_site_label_1
_geom_bond_atom_site_label_2
_geom_bond_site_symmetry_2
_geom_bond_distance
Br1 Ca1 . 2.9485(16)
Br2 Ca1 . 2.8914(16)
Ca1 O1 . 2.257(5)
Ca1 O2 4_556 2.281(5)
Ca1 O4 4_545 2.314(5)
Ca1 O3 . 2.329(5)
O1 C1 . 1.239(9)
O2 C1 . 1.264(9)
O2 Ca1 4_546 2.281(5)
C1 C2 . 1.513(11)
C3 N1 . 1.495(10)
C3 C4 . 1.505(12)
C3 H3A . 0.9900
C3 H3B . 0.9900
C2 N1 . 1.512(9)
C2 C5 . 1.514(11)
C2 H2 . 1.0000
C4 C5 . 1.489(14)
C4 H4A . 0.9900
C4 H4B . 0.9900
C5 H5A . 0.9900
C5 H5B . 0.9900
N1 H1A . 0.86(4)
N1 H1B . 0.86(4)
O3 C6 . 1.246(9)
O4 C6 . 1.250(9)
O4 Ca1 4 2.314(5)
C6 C7 . 1.544(11)
C7 N2 . 1.515(9)
C7 C10 . 1.538(11)
C7 H8 . 1.0000
C8 N2 . 1.483(11)
C8 C9 . 1.535(11)
C8 H9A . 0.9900
C8 H9B . 0.9900
C9 C10 . 1.520(12)
C9 H10A . 0.9900
C9 H10B . 0.9900
C10 H11A . 0.9900
C10 H11B . 0.9900
N2 H2A . 0.86(4)
N2 H2B . 0.86(4)
